data_2233614
loop_
_publ_author_name
'Wu, Jie'
'Huang, Chao'
'Li, Guo-Qiang'
'Tian, Hai-Yan'
'Jiang, Ren-Wang'

_publ_section_title
;
 (Nitrato-\k^2^<i>O</i>,<i>O</i>')bis(tryptanthrin-\k<i>N</i>)silver(I)
;
_journal_coeditor_code RN2096
_journal_issue 2
_journal_name_full 'Acta Crystallographica Section E'
_journal_page_first m185
_journal_page_last m186
_journal_paper_doi 10.1107/S1600536812001821
_journal_volume 68
_journal_year 2012
_chemical_formula_iupac '[Ag (N O3) (C15 H8 N2 O2)2]'
_chemical_formula_moiety 'C30 H16 Ag N5 O7'
_chemical_formula_sum 'C30 H16 Ag N5 O7'
_chemical_formula_weight 666.35
_chemical_name_common
;
(Nitrato-\k^2^<i>O</i>,<i>O</i>')bis(tryptanthrin-\k<i>N</i>)silver(I)
;
_chemical_name_systematic
;
Bis(indolo[2,1-<i>b</i>]quinazoline-6,12-dione-\k<i>N</i>)(nitrato-
\k^2^<i>O</i>,<i>O</i>')silver(I)
;
_space_group_IT_number 2
_symmetry_cell_setting triclinic
_symmetry_space_group_name_Hall '-P 1'
_symmetry_space_group_name_H-M 'P -1'
_atom_sites_solution_hydrogens geom
_atom_sites_solution_primary direct
_atom_sites_solution_secondary difmap
_audit_creation_method SHELXL-97
_cell_angle_alpha 76.010(4)
_cell_angle_beta 81.019(4)
_cell_angle_gamma 84.447(4)
_cell_formula_units_Z 2
_cell_length_a 8.0598(19)
_cell_length_b 10.873(3)
_cell_length_c 14.541(3)
_cell_measurement_reflns_used 9843
_cell_measurement_temperature 150(2)
_cell_measurement_theta_max 80.90
_cell_measurement_theta_min 3.16
_cell_volume 1219.0(5)
_computing_cell_refinement 'SMART and SAINT (Bruker, 1998)'
_computing_data_collection 'SMART (Bruker, 1998)'
_computing_data_reduction 'XPREP  (Bruker, 1998)'
_computing_molecular_graphics 'XP in SHELXTL (Sheldrick, 2008)'
_computing_publication_material 'SHELXTL (Sheldrick, 2008)'
_computing_structure_refinement 'SHELXTL (Sheldrick, 2008)'
_computing_structure_solution 'SHELXTL (Sheldrick, 2008)'
_diffrn_ambient_temperature 150(2)
_diffrn_measured_fraction_theta_full 0.960
_diffrn_measured_fraction_theta_max 0.960
_diffrn_measurement_device_type 'Bruker SMART 1000 CCD'
_diffrn_measurement_method \w
_diffrn_radiation_monochromator graphite
_diffrn_radiation_source 'fine-focus sealed tube'
_diffrn_radiation_type MoK\a
_diffrn_radiation_wavelength 0.71074
_diffrn_reflns_av_R_equivalents 0.0339
_diffrn_reflns_av_sigmaI/netI 0.0665
_diffrn_reflns_limit_h_max 10
_diffrn_reflns_limit_h_min -10
_diffrn_reflns_limit_k_max 13
_diffrn_reflns_limit_k_min -13
_diffrn_reflns_limit_l_max 18
_diffrn_reflns_limit_l_min -18
_diffrn_reflns_number 9843
_diffrn_reflns_theta_full 27.08
_diffrn_reflns_theta_max 27.08
_diffrn_reflns_theta_min 1.46
_diffrn_standards_decay_% 0
_diffrn_standards_number 0
_exptl_absorpt_coefficient_mu 0.893
_exptl_absorpt_correction_T_max 1.0000
_exptl_absorpt_correction_T_min 0.6256
_exptl_absorpt_correction_type multi-scan
_exptl_absorpt_process_details '(SADABS; Sheldrick, 2004)'
_exptl_crystal_colour yellow
_exptl_crystal_density_diffrn 1.815
_exptl_crystal_density_method 'not measured'
_exptl_crystal_description block
_exptl_crystal_F_000 668
_exptl_crystal_size_max 0.34
_exptl_crystal_size_mid 0.26
_exptl_crystal_size_min 0.22
_refine_diff_density_max 1.076
_refine_diff_density_min -0.630
_refine_ls_extinction_method none
_refine_ls_goodness_of_fit_ref 1.059
_refine_ls_hydrogen_treatment constr
_refine_ls_matrix_type full
_refine_ls_number_parameters 388
_refine_ls_number_reflns 5150
_refine_ls_number_restraints 0
_refine_ls_restrained_S_all 1.059
_refine_ls_R_factor_all 0.0678
_refine_ls_R_factor_gt 0.0428
_refine_ls_shift/su_max 0.001
_refine_ls_shift/su_mean 0.000
_refine_ls_structure_factor_coef Fsqd
_refine_ls_weighting_details 'calc w=1/[\s^2^(Fo^2^)+(0.0565P)^2^+0.0000P] where P=(Fo^2^+2Fc^2^)/3'
_refine_ls_weighting_scheme calc
_refine_ls_wR_factor_gt 0.0965
_refine_ls_wR_factor_ref 0.1083
_reflns_number_gt 3893
_reflns_number_total 5150
_reflns_threshold_expression I>2sigma(I)
_cod_data_source_file rn2096.cif
_cod_data_source_block I
_cod_database_code 2233614
_cod_database_fobs_code 2233614

loop_
_symmetry_equiv_pos_as_xyz
'x, y, z'
'-x, -y, -z'

loop_
_atom_site_type_symbol
_atom_site_label
_atom_site_fract_x
_atom_site_fract_y
_atom_site_fract_z
_atom_site_U_iso_or_equiv
_atom_site_adp_type
_atom_site_calc_flag
_atom_site_refinement_flags
_atom_site_occupancy
_atom_site_symmetry_multiplicity
Ag Ag1 0.16812(4) 0.20968(3) 0.75957(2) 0.01945(11) Uani d . 1 1
O O1 -0.1263(4) 0.2779(3) 1.17705(19) 0.0228(7) Uani d . 1 1
O O2 -0.0402(3) 0.4293(3) 0.76517(19) 0.0203(6) Uani d . 1 1
N N1 0.0735(4) 0.2171(3) 0.9133(2) 0.0153(7) Uani d . 1 1
N N2 -0.1018(4) 0.3331(3) 1.0138(2) 0.0152(7) Uani d . 1 1
C C1 -0.0672(5) 0.2537(4) 1.1009(3) 0.0181(9) Uani d . 1 1
C C2 0.0488(5) 0.1456(4) 1.0870(3) 0.0159(8) Uani d . 1 1
C C3 0.0992(5) 0.0596(4) 1.1675(3) 0.0206(9) Uani d . 1 1
H H3A 0.0532 0.0691 1.2298 0.025 Uiso calc R 1 1
C C4 0.2162(5) -0.0393(4) 1.1561(3) 0.0239(10) Uani d . 1 1
H H4A 0.2493 -0.0986 1.2108 0.029 Uiso calc R 1 1
C C5 0.2856(5) -0.0522(4) 1.0649(3) 0.0229(9) Uani d . 1 1
H H5A 0.3680 -0.1191 1.0579 0.028 Uiso calc R 1 1
C C6 0.2361(5) 0.0311(4) 0.9844(3) 0.0196(9) Uani d . 1 1
H H6A 0.2821 0.0206 0.9223 0.024 Uiso calc R 1 1
C C7 0.1178(5) 0.1310(4) 0.9955(3) 0.0155(8) Uani d . 1 1
C C8 -0.0295(5) 0.3110(4) 0.9265(3) 0.0152(8) Uani d . 1 1
C C9 -0.0852(5) 0.4188(4) 0.8498(3) 0.0181(9) Uani d . 1 1
C C10 -0.1937(5) 0.5033(4) 0.9006(3) 0.0155(8) Uani d . 1 1
C C11 -0.2774(5) 0.6174(4) 0.8666(3) 0.0206(9) Uani d . 1 1
H H11A -0.2692 0.6537 0.7998 0.025 Uiso calc R 1 1
C C12 -0.3733(5) 0.6781(4) 0.9311(3) 0.0236(9) Uani d . 1 1
H H12A -0.4334 0.7566 0.9089 0.028 Uiso calc R 1 1
C C13 -0.3827(5) 0.6249(4) 1.0287(3) 0.0215(9) Uani d . 1 1
H H13A -0.4495 0.6685 1.0721 0.026 Uiso calc R 1 1
C C14 -0.2977(5) 0.5102(4) 1.0649(3) 0.0198(9) Uani d . 1 1
H H14A -0.3052 0.4746 1.1317 0.024 Uiso calc R 1 1
C C15 -0.2014(5) 0.4501(4) 0.9990(3) 0.0171(8) Uani d . 1 1
O O1' 0.1922(4) 0.0444(3) 0.37176(19) 0.0238(7) Uani d . 1 1
O O2' 0.3255(4) -0.0370(3) 0.76130(19) 0.0211(6) Uani d . 1 1
N N1' 0.1282(4) 0.1466(3) 0.6288(2) 0.0151(7) Uani d . 1 1
N N2' 0.2432(4) 0.0131(3) 0.5259(2) 0.0146(7) Uani d . 1 1
C C1' 0.1695(5) 0.0793(4) 0.4463(3) 0.0162(8) Uani d . 1 1
C C2' 0.0650(5) 0.1903(4) 0.4645(3) 0.0147(8) Uani d . 1 1
C C3' -0.0166(5) 0.2676(4) 0.3917(3) 0.0168(8) Uani d . 1 1
H H3'A -0.0020 0.2486 0.3304 0.020 Uiso calc R 1 1
C C4' -0.1183(5) 0.3713(4) 0.4083(3) 0.0189(9) Uani d . 1 1
H H4'A -0.1730 0.4244 0.3584 0.023 Uiso calc R 1 1
C C5' -0.1411(5) 0.3985(4) 0.4989(3) 0.0223(9) Uani d . 1 1
H H5'A -0.2129 0.4695 0.5102 0.027 Uiso calc R 1 1
C C6' -0.0611(5) 0.3240(4) 0.5718(3) 0.0202(9) Uani d . 1 1
H H6'A -0.0778 0.3431 0.6332 0.024 Uiso calc R 1 1
C C7' 0.0446(5) 0.2203(4) 0.5550(3) 0.0143(8) Uani d . 1 1
C C8' 0.2189(5) 0.0498(4) 0.6114(3) 0.0146(8) Uani d . 1 1
C C9' 0.3156(5) -0.0455(4) 0.6808(3) 0.0168(8) Uani d . 1 1
C C10' 0.3883(5) -0.1396(4) 0.6284(3) 0.0172(8) Uani d . 1 1
C C11' 0.4838(5) -0.2517(4) 0.6561(3) 0.0212(9) Uani d . 1 1
H H11B 0.5066 -0.2801 0.7203 0.025 Uiso calc R 1 1
C C12' 0.5456(5) -0.3218(4) 0.5889(3) 0.0234(9) Uani d . 1 1
H H12B 0.6109 -0.3991 0.6070 0.028 Uiso calc R 1 1
C C13' 0.5123(5) -0.2793(4) 0.4945(3) 0.0223(9) Uani d . 1 1
H H13B 0.5586 -0.3270 0.4488 0.027 Uiso calc R 1 1
C C14' 0.4125(5) -0.1686(4) 0.4660(3) 0.0188(9) Uani d . 1 1
H H14B 0.3877 -0.1409 0.4022 0.023 Uiso calc R 1 1
C C15' 0.3514(5) -0.1012(4) 0.5342(3) 0.0152(8) Uani d . 1 1
N N3 0.4813(4) 0.3383(3) 0.7421(2) 0.0211(8) Uani d . 1 1
O O3 0.4698(4) 0.2218(3) 0.7760(3) 0.0418(9) Uani d . 1 1
O O4 0.3608(4) 0.3988(3) 0.7064(2) 0.0355(8) Uani d . 1 1
O O5 0.6079(4) 0.3907(3) 0.7475(2) 0.0393(8) Uani d . 1 1

loop_
_atom_site_aniso_label
_atom_site_aniso_U_11
_atom_site_aniso_U_22
_atom_site_aniso_U_33
_atom_site_aniso_U_12
_atom_site_aniso_U_13
_atom_site_aniso_U_23
Ag1 0.02012(18) 0.02486(19) 0.01477(17) 0.00208(12) -0.00300(12) -0.00824(13)
O1 0.0281(16) 0.0265(16) 0.0124(14) 0.0007(13) 0.0007(12) -0.0053(12)
O2 0.0196(15) 0.0273(16) 0.0136(14) -0.0003(13) -0.0010(12) -0.0053(12)
N1 0.0112(16) 0.0187(17) 0.0167(17) -0.0020(14) -0.0016(13) -0.0051(14)
N2 0.0131(16) 0.0203(17) 0.0115(16) -0.0012(14) 0.0017(13) -0.0043(14)
C1 0.018(2) 0.022(2) 0.015(2) -0.0074(17) -0.0030(17) -0.0028(17)
C2 0.016(2) 0.018(2) 0.0147(19) -0.0034(16) -0.0044(16) -0.0036(16)
C3 0.020(2) 0.025(2) 0.016(2) -0.0025(18) -0.0014(17) -0.0045(18)
C4 0.022(2) 0.027(2) 0.021(2) -0.0049(19) -0.0064(18) 0.0017(19)
C5 0.017(2) 0.022(2) 0.030(2) 0.0029(18) -0.0062(18) -0.0070(19)
C6 0.018(2) 0.023(2) 0.019(2) -0.0032(17) -0.0033(17) -0.0063(18)
C7 0.0135(19) 0.018(2) 0.0160(19) -0.0045(16) -0.0042(16) -0.0035(16)
C8 0.0145(19) 0.020(2) 0.0123(19) -0.0090(17) -0.0009(15) -0.0037(16)
C9 0.0124(19) 0.023(2) 0.018(2) -0.0071(17) -0.0027(16) -0.0007(17)
C10 0.0113(19) 0.021(2) 0.016(2) -0.0022(16) -0.0004(16) -0.0079(17)
C11 0.016(2) 0.027(2) 0.019(2) -0.0009(18) -0.0040(17) -0.0050(18)
C12 0.022(2) 0.021(2) 0.031(2) -0.0011(18) -0.0100(19) -0.0066(19)
C13 0.014(2) 0.024(2) 0.027(2) -0.0031(17) 0.0012(17) -0.0087(19)
C14 0.017(2) 0.022(2) 0.020(2) -0.0067(17) 0.0038(17) -0.0063(18)
C15 0.015(2) 0.0149(19) 0.022(2) -0.0061(16) -0.0017(17) -0.0039(17)
O1' 0.0287(17) 0.0304(17) 0.0143(14) 0.0009(13) -0.0066(13) -0.0076(13)
O2' 0.0225(15) 0.0246(16) 0.0161(15) 0.0026(12) -0.0059(12) -0.0041(12)
N1' 0.0143(16) 0.0175(17) 0.0127(16) -0.0034(14) -0.0008(13) -0.0018(14)
N2' 0.0185(17) 0.0136(16) 0.0117(16) -0.0010(14) -0.0022(14) -0.0027(13)
C1' 0.0128(19) 0.020(2) 0.017(2) -0.0006(16) -0.0020(16) -0.0056(17)
C2' 0.0135(19) 0.0169(19) 0.0121(18) -0.0051(16) -0.0008(15) 0.0005(16)
C3' 0.0123(19) 0.023(2) 0.0137(19) -0.0034(17) -0.0002(16) -0.0027(17)
C4' 0.0123(19) 0.021(2) 0.019(2) -0.0041(17) -0.0036(16) 0.0054(17)
C5' 0.016(2) 0.016(2) 0.031(2) 0.0045(17) -0.0034(18) -0.0005(18)
C6' 0.020(2) 0.021(2) 0.021(2) -0.0048(18) -0.0043(17) -0.0047(18)
C7' 0.0108(18) 0.0157(19) 0.0151(19) -0.0038(16) -0.0007(15) -0.0010(16)
C8' 0.0119(19) 0.017(2) 0.0139(19) -0.0077(16) 0.0006(15) -0.0003(16)
C9' 0.0132(19) 0.018(2) 0.017(2) -0.0021(16) 0.0000(16) -0.0006(17)
C10' 0.0132(19) 0.022(2) 0.0155(19) -0.0035(17) 0.0005(16) -0.0037(17)
C11' 0.016(2) 0.021(2) 0.025(2) 0.0013(17) -0.0059(18) -0.0017(18)
C12' 0.019(2) 0.019(2) 0.031(2) 0.0002(18) -0.0050(19) -0.0039(19)
C13' 0.019(2) 0.021(2) 0.028(2) -0.0047(18) 0.0025(18) -0.0094(19)
C14' 0.016(2) 0.019(2) 0.021(2) -0.0078(17) 0.0020(17) -0.0041(17)
C15' 0.0147(19) 0.0148(19) 0.0155(19) -0.0029(16) -0.0036(16) -0.0007(16)
N3 0.0160(18) 0.026(2) 0.0206(19) 0.0022(16) -0.0019(15) -0.0065(16)
O3 0.0239(18) 0.0247(18) 0.071(3) 0.0026(14) -0.0111(17) 0.0015(17)
O4 0.0246(18) 0.0298(18) 0.047(2) 0.0059(14) -0.0132(16) 0.0029(16)
O5 0.0257(18) 0.048(2) 0.045(2) -0.0132(16) -0.0080(16) -0.0051(17)

loop_
_atom_type_symbol
_atom_type_description
_atom_type_scat_dispersion_real
_atom_type_scat_dispersion_imag
_atom_type_scat_source
C C 0.0181 0.0091 'International Tables Vol C Tables 4.2.6.8 and 6.1.1.4'
H H 0.0000 0.0000 'International Tables Vol C Tables 4.2.6.8 and 6.1.1.4'
N N 0.0311 0.0180 'International Tables Vol C Tables 4.2.6.8 and 6.1.1.4'
O O 0.0492 0.0322 'International Tables Vol C Tables 4.2.6.8 and 6.1.1.4'
Ag Ag 0.1306 4.2820 'International Tables Vol C Tables 4.2.6.8 and 6.1.1.4'

loop_
_geom_angle_atom_site_label_1
_geom_angle_atom_site_label_2
_geom_angle_atom_site_label_3
_geom_angle
N1' Ag1 N1 147.76(11)
N1' Ag1 O3 114.47(12)
N1 Ag1 O3 94.10(12)
N1' Ag1 O4 108.49(11)
N1 Ag1 O4 101.36(11)
O3 Ag1 O4 49.28(10)
C8 N1 C7 116.5(3)
C8 N1 Ag1 116.7(3)
C7 N1 Ag1 126.7(2)
C8 N2 C1 122.7(3)
C8 N2 C15 109.3(3)
C1 N2 C15 127.9(3)
O1 C1 N2 121.7(4)
O1 C1 C2 126.3(4)
N2 C1 C2 112.0(3)
C3 C2 C7 119.6(4)
C3 C2 C1 118.7(3)
C7 C2 C1 121.6(3)
C4 C3 C2 119.8(4)
C4 C3 H3A 120.1
C2 C3 H3A 120.1
C3 C4 C5 120.2(4)
C3 C4 H4A 119.9
C5 C4 H4A 119.9
C6 C5 C4 120.9(4)
C6 C5 H5A 119.6
C4 C5 H5A 119.6
C5 C6 C7 119.2(4)
C5 C6 H6A 120.4
C7 C6 H6A 120.4
C6 C7 C2 120.3(4)
C6 C7 N1 118.4(3)
C2 C7 N1 121.2(3)
N1 C8 N2 126.0(4)
N1 C8 C9 125.9(3)
N2 C8 C9 108.1(3)
O2 C9 C10 130.4(4)
O2 C9 C8 124.4(4)
C10 C9 C8 105.1(3)
C11 C10 C15 121.3(4)
C11 C10 C9 130.6(4)
C15 C10 C9 108.1(3)
C12 C11 C10 118.6(4)
C12 C11 H11A 120.7
C10 C11 H11A 120.7
C11 C12 C13 120.2(4)
C11 C12 H12A 119.9
C13 C12 H12A 119.9
C12 C13 C14 122.2(4)
C12 C13 H13A 118.9
C14 C13 H13A 118.9
C15 C14 C13 116.9(4)
C15 C14 H14A 121.5
C13 C14 H14A 121.5
C14 C15 C10 120.7(4)
C14 C15 N2 129.9(4)
C10 C15 N2 109.4(3)
C8' N1' C7' 116.9(3)
C8' N1' Ag1 116.4(3)
C7' N1' Ag1 124.8(2)
C8' N2' C1' 123.1(3)
C8' N2' C15' 109.4(3)
C1' N2' C15' 127.5(3)
O1' C1' N2' 121.8(4)
O1' C1' C2' 125.8(4)
N2' C1' C2' 112.4(3)
C3' C2' C7' 119.5(4)
C3' C2' C1' 119.6(3)
C7' C2' C1' 120.9(3)
C4' C3' C2' 120.2(4)
C4' C3' H3'A 119.9
C2' C3' H3'A 119.9
C3' C4' C5' 119.9(4)
C3' C4' H4'A 120.1
C5' C4' H4'A 120.1
C6' C5' C4' 121.0(4)
C6' C5' H5'A 119.5
C4' C5' H5'A 119.5
C5' C6' C7' 119.4(4)
C5' C6' H6'A 120.3
C7' C6' H6'A 120.3
C6' C7' N1' 119.0(3)
C6' C7' C2' 120.0(4)
N1' C7' C2' 121.0(3)
N1' C8' N2' 125.6(4)
N1' C8' C9' 126.3(3)
N2' C8' C9' 108.1(3)
O2' C9' C10' 131.1(4)
O2' C9' C8' 124.3(4)
C10' C9' C8' 104.6(3)
C11' C10' C15' 119.7(4)
C11' C10' C9' 131.0(4)
C15' C10' C9' 109.2(3)
C10' C11' C12' 119.0(4)
C10' C11' H11B 120.5
C12' C11' H11B 120.5
C11' C12' C13' 120.3(4)
C11' C12' H12B 119.9
C13' C12' H12B 119.9
C14' C13' C12' 121.5(4)
C14' C13' H13B 119.2
C12' C13' H13B 119.2
C15' C14' C13' 117.2(4)
C15' C14' H14B 121.4
C13' C14' H14B 121.4
C14' C15' C10' 122.3(4)
C14' C15' N2' 129.2(4)
C10' C15' N2' 108.5(3)
O4 N3 O5 121.6(4)
O4 N3 O3 117.8(3)
O5 N3 O3 120.6(4)
N3 O3 Ag1 98.2(2)
N3 O4 Ag1 94.3(2)

loop_
_geom_bond_atom_site_label_1
_geom_bond_atom_site_label_2
_geom_bond_distance
Ag1 N1' 2.247(3)
Ag1 N1 2.264(3)
Ag1 O3 2.499(3)
Ag1 O4 2.591(3)
O1 C1 1.214(5)
O2 C9 1.209(5)
N1 C8 1.284(5)
N1 C7 1.400(5)
N2 C8 1.377(5)
N2 C1 1.401(5)
N2 C15 1.426(5)
C1 C2 1.463(6)
C2 C3 1.398(5)
C2 C7 1.399(5)
C3 C4 1.384(6)
C3 H3A 0.9500
C4 C5 1.390(6)
C4 H4A 0.9500
C5 C6 1.383(6)
C5 H5A 0.9500
C6 C7 1.397(6)
C6 H6A 0.9500
C8 C9 1.497(5)
C9 C10 1.458(5)
C10 C11 1.373(6)
C10 C15 1.401(5)
C11 C12 1.373(6)
C11 H11A 0.9500
C12 C13 1.390(6)
C12 H12A 0.9500
C13 C14 1.390(6)
C13 H13A 0.9500
C14 C15 1.385(6)
C14 H14A 0.9500
O1' C1' 1.215(5)
O2' C9' 1.212(5)
N1' C8' 1.277(5)
N1' C7' 1.398(5)
N2' C8' 1.374(5)
N2' C1' 1.393(5)
N2' C15' 1.439(5)
C1' C2' 1.457(5)
C2' C3' 1.392(5)
C2' C7' 1.413(5)
C3' C4' 1.376(6)
C3' H3'A 0.9500
C4' C5' 1.400(6)
C4' H4'A 0.9500
C5' C6' 1.377(6)
C5' H5'A 0.9500
C6' C7' 1.393(5)
C6' H6'A 0.9500
C8' C9' 1.511(5)
C9' C10' 1.447(5)
C10' C11' 1.386(6)
C10' C15' 1.402(5)
C11' C12' 1.386(6)
C11' H11B 0.9500
C12' C13' 1.397(6)
C12' H12B 0.9500
C13' C14' 1.394(6)
C13' H13B 0.9500
C14' C15' 1.375(5)
C14' H14B 0.9500
N3 O4 1.231(4)
N3 O5 1.237(4)
N3 O3 1.250(4)

loop_
_geom_hbond_atom_site_label_D
_geom_hbond_atom_site_label_H
_geom_hbond_atom_site_label_A
_geom_hbond_site_symmetry_A
_geom_hbond_distance_DH
_geom_hbond_distance_HA
_geom_hbond_distance_DA
_geom_hbond_angle_DHA
C3' H3'A O1 1_554 0.95 2.52 3.348(4) 145
C4' H4'A O4 2_566 0.95 2.42 3.300(3) 153
C3 H3A O1' 1_556 0.95 2.45 3.139(4) 130
C6' H6'A O2 . 0.95 2.40 3.313(4) 161
C4 H4A O3 2_657 0.95 2.53 3.190(2) 127
C6 H6A O2' . 0.95 2.53 3.454(3) 164
C13' H13B O4 2_656 0.95 2.53 3.453(2) 163
C14 H14A O1 . 0.95 2.47 2.996(5) 115
C14' H14B O1' . 0.95 2.43 2.970(3) 116

loop_
_geom_torsion_atom_site_label_1
_geom_torsion_atom_site_label_2
_geom_torsion_atom_site_label_3
_geom_torsion_atom_site_label_4
_geom_torsion
N1' Ag1 N1 C8 -87.6(3)
O3 Ag1 N1 C8 119.3(3)
O4 Ag1 N1 C8 70.0(3)
N1' Ag1 N1 C7 93.5(3)
O3 Ag1 N1 C7 -59.6(3)
O4 Ag1 N1 C7 -108.8(3)
C8 N2 C1 O1 176.6(4)
C15 N2 C1 O1 1.8(6)
C8 N2 C1 C2 -1.6(5)
C15 N2 C1 C2 -176.4(3)
O1 C1 C2 C3 0.0(6)
N2 C1 C2 C3 178.2(3)
O1 C1 C2 C7 -175.9(4)
N2 C1 C2 C7 2.3(5)
C7 C2 C3 C4 -0.3(6)
C1 C2 C3 C4 -176.3(4)
C2 C3 C4 C5 1.0(6)
C3 C4 C5 C6 -1.6(6)
C4 C5 C6 C7 1.5(6)
C5 C6 C7 C2 -0.8(6)
C5 C6 C7 N1 177.8(3)
C3 C2 C7 C6 0.2(6)
C1 C2 C7 C6 176.0(4)
C3 C2 C7 N1 -178.4(3)
C1 C2 C7 N1 -2.5(6)
C8 N1 C7 C6 -176.8(3)
Ag1 N1 C7 C6 2.1(5)
C8 N1 C7 C2 1.8(5)
Ag1 N1 C7 C2 -179.3(3)
C7 N1 C8 N2 -1.2(5)
Ag1 N1 C8 N2 179.9(3)
C7 N1 C8 C9 175.6(3)
Ag1 N1 C8 C9 -3.3(5)
C1 N2 C8 N1 1.2(6)
C15 N2 C8 N1 176.9(4)
C1 N2 C8 C9 -176.0(3)
C15 N2 C8 C9 -0.4(4)
N1 C8 C9 O2 0.9(6)
N2 C8 C9 O2 178.2(4)
N1 C8 C9 C10 -177.1(4)
N2 C8 C9 C10 0.2(4)
O2 C9 C10 C11 1.2(7)
C8 C9 C10 C11 178.9(4)
O2 C9 C10 C15 -177.7(4)
C8 C9 C10 C15 0.0(4)
C15 C10 C11 C12 -1.5(6)
C9 C10 C11 C12 179.7(4)
C10 C11 C12 C13 0.8(6)
C11 C12 C13 C14 -0.2(6)
C12 C13 C14 C15 0.2(6)
C13 C14 C15 C10 -0.8(6)
C13 C14 C15 N2 -179.8(4)
C11 C10 C15 C14 1.5(6)
C9 C10 C15 C14 -179.4(3)
C11 C10 C15 N2 -179.3(3)
C9 C10 C15 N2 -0.3(4)
C8 N2 C15 C14 179.5(4)
C1 N2 C15 C14 -5.2(6)
C8 N2 C15 C10 0.4(4)
C1 N2 C15 C10 175.8(4)
N1 Ag1 N1' C8' -103.8(3)
O3 Ag1 N1' C8' 46.6(3)
O4 Ag1 N1' C8' 99.4(3)
N1 Ag1 N1' C7' 92.3(3)
O3 Ag1 N1' C7' -117.4(3)
O4 Ag1 N1' C7' -64.6(3)
C8' N2' C1' O1' -179.5(4)
C15' N2' C1' O1' -0.3(6)
C8' N2' C1' C2' -0.1(5)
C15' N2' C1' C2' 179.1(3)
O1' C1' C2' C3' -1.2(6)
N2' C1' C2' C3' 179.4(3)
O1' C1' C2' C7' 178.6(4)
N2' C1' C2' C7' -0.8(5)
C7' C2' C3' C4' -1.0(6)
C1' C2' C3' C4' 178.8(3)
C2' C3' C4' C5' -0.6(6)
C3' C4' C5' C6' 1.0(6)
C4' C5' C6' C7' 0.3(6)
C5' C6' C7' N1' 178.7(3)
C5' C6' C7' C2' -1.9(6)
C8' N1' C7' C6' 177.5(3)
Ag1 N1' C7' C6' -18.6(5)
C8' N1' C7' C2' -2.0(5)
Ag1 N1' C7' C2' 162.0(3)
C3' C2' C7' C6' 2.3(5)
C1' C2' C7' C6' -177.5(3)
C3' C2' C7' N1' -178.3(3)
C1' C2' C7' N1' 1.9(5)
C7' N1' C8' N2' 1.0(5)
Ag1 N1' C8' N2' -164.3(3)
C7' N1' C8' C9' -177.9(3)
Ag1 N1' C8' C9' 16.8(5)
C1' N2' C8' N1' 0.0(6)
C15' N2' C8' N1' -179.3(3)
C1' N2' C8' C9' 179.1(3)
C15' N2' C8' C9' -0.2(4)
N1' C8' C9' O2' -4.1(6)
N2' C8' C9' O2' 176.8(4)
N1' C8' C9' C10' 176.7(4)
N2' C8' C9' C10' -2.4(4)
O2' C9' C10' C11' 3.8(7)
C8' C9' C10' C11' -177.0(4)
O2' C9' C10' C15' -174.9(4)
C8' C9' C10' C15' 4.2(4)
C15' C10' C11' C12' 2.0(6)
C9' C10' C11' C12' -176.6(4)
C10' C11' C12' C13' 0.3(6)
C11' C12' C13' C14' -2.1(6)
C12' C13' C14' C15' 1.5(6)
C13' C14' C15' C10' 0.8(6)
C13' C14' C15' N2' -178.2(4)
C11' C10' C15' C14' -2.6(6)
C9' C10' C15' C14' 176.3(3)
C11' C10' C15' N2' 176.6(3)
C9' C10' C15' N2' -4.5(4)
C8' N2' C15' C14' -177.9(4)
C1' N2' C15' C14' 2.8(6)
C8' N2' C15' C10' 2.9(4)
C1' N2' C15' C10' -176.3(3)
O4 N3 O3 Ag1 -7.0(4)
O5 N3 O3 Ag1 170.6(3)
N1' Ag1 O3 N3 97.8(3)
N1 Ag1 O3 N3 -97.6(3)
O4 Ag1 O3 N3 3.9(2)
O5 N3 O4 Ag1 -170.9(3)
O3 N3 O4 Ag1 6.7(4)
N1' Ag1 O4 N3 -110.7(2)
N1 Ag1 O4 N3 81.7(3)
O3 Ag1 O4 N3 -3.9(2)
